data_7717791
loop_
_publ_author_name
'Geppert, Marcel'
'M\"uller, Michelle'
'Linseis, Michael'
'Winter, Rainer R.F.'

_publ_section_title
;
 Room-temperature phosphorescence and static excimer excitation of
 pyrene-modified (NCN) pincer bismuth complexes
;
_journal_name_full 'Dalton Transactions'
_journal_paper_doi 10.1039/D4DT03304C
_journal_year 2025
_chemical_formula_moiety 'C26 H31 Bi Cl2 N2, C5 H12'
_chemical_formula_sum 'C31 H43 Bi Cl2 N2'
_chemical_formula_weight 723.55
_space_group_crystal_system triclinic
_space_group_IT_number 2
_space_group_name_Hall '-P 1'
_space_group_name_H-M_alt 'P -1'
_atom_sites_solution_hydrogens geom
_atom_sites_solution_primary dual
_audit_creation_date 2024-02-22
_audit_creation_method
;
Olex2 1.5
(compiled 2023.08.24 svn.re1ec1418 for OlexSys, GUI svn.r6817)
;
_audit_update_record
;
2024-08-12 deposited with the CCDC.	2025-01-08 downloaded from the CCDC.
;
_cell_angle_alpha 113.090(3)
_cell_angle_beta 92.143(3)
_cell_angle_gamma 98.505(3)
_cell_formula_units_Z 2
_cell_length_a 8.0167(3)
_cell_length_b 13.3464(5)
_cell_length_c 15.4903(6)
_cell_measurement_reflns_used 11906
_cell_measurement_temperature 100
_cell_measurement_theta_max 28.14
_cell_measurement_theta_min 1.72
_cell_volume 1499.52(11)
_computing_cell_refinement
;
X-Area Recipe 1.33.0.0 (STOE, 2015)
;
_computing_data_collection
;
X-Area WinXpose 2.0.22.0 (STOE, 2016)
;
_computing_data_reduction
;
X-Area Integrate 1.74.2.0 (STOE, 2018)
X-Area LANA 1.75.3.0 (STOE, 2018)
;
_computing_molecular_graphics 'Olex2 1.5 (Dolomanov et al., 2009)'
_computing_publication_material
;
STOE & Cie GmbH, X-Area, software package for collecting single-crystal or
multi-domain crystal data on STOE area-detector diffractometers, for image 
processing, for the correction and scaling of reflection intensities and 
for outlier rejection, version 1.86, Darmstadt 2018
;
_computing_structure_refinement 'SHELXL 2018/3 (Sheldrick, 2015)'
_computing_structure_solution 'SHELXT  (Sheldrick, 2015)'
_diffrn_ambient_temperature 100
_diffrn_detector 'image plate (34 cm diameter)'
_diffrn_detector_area_resol_mean 6.67
_diffrn_detector_type 'STOE Imaging Plate'
_diffrn_measured_fraction_theta_full 0.995
_diffrn_measured_fraction_theta_max 0.988
_diffrn_measurement_details
;
 224 frames, detector distance = 80 mm
;
_diffrn_measurement_device '2-circle diffractometer'
_diffrn_measurement_device_type 'STOE IPDS 2T'
_diffrn_measurement_method 'rotation method, \w scans'
_diffrn_radiation_collimation '0.5 mm diameter, monocapillary'
_diffrn_radiation_monochromator 'plane graphite'
_diffrn_radiation_polarisn_norm 0
_diffrn_radiation_probe x-ray
_diffrn_radiation_type 'Mo K\a'
_diffrn_radiation_wavelength 0.71073
_diffrn_reflns_av_R_equivalents 0.0477
_diffrn_reflns_av_unetI/netI 0.0600
_diffrn_reflns_Laue_measured_fraction_full 0.995
_diffrn_reflns_Laue_measured_fraction_max 0.988
_diffrn_reflns_limit_h_max 10
_diffrn_reflns_limit_h_min -10
_diffrn_reflns_limit_k_max 17
_diffrn_reflns_limit_k_min -17
_diffrn_reflns_limit_l_max 20
_diffrn_reflns_limit_l_min -20
_diffrn_reflns_number 13209
_diffrn_reflns_point_group_measured_fraction_full 0.995
_diffrn_reflns_point_group_measured_fraction_max 0.988
_diffrn_reflns_theta_full 25.242
_diffrn_reflns_theta_max 27.552
_diffrn_reflns_theta_min 1.719
_diffrn_source 'Sealed Mo X-ray tube, 12 x 0.4 mm long-fine focus'
_diffrn_source_current 40
_diffrn_source_power 2.000
_diffrn_source_voltage 50
_exptl_absorpt_coefficient_mu 6.079
_exptl_absorpt_correction_T_max 0.0928
_exptl_absorpt_correction_T_min 0.0589
_exptl_absorpt_correction_type multi-scan
_exptl_absorpt_process_details
;
STOE X-Red32, absorption correction by Gaussian integration, analogous to
P. Coppens, "The Evaluation of Absorption and Extinction in Single-Crystal
Structure Analysis", published in: F. R. Ahmed (Editor), "Crystallographic
Computing", Munksgaard, Copenhagen (1970), 255 - 270.
;
_exptl_crystal_colour yellow
_exptl_crystal_colour_primary yellow
_exptl_crystal_density_diffrn 1.602
_exptl_crystal_density_method 'not measured'
_exptl_crystal_description fragment
_exptl_crystal_F_000 720
_exptl_crystal_preparation Luminescent
_exptl_crystal_recrystallization_method 'Re-crystallisation from solvent: dichloromethane, pentane'
_exptl_crystal_size_max 0.15
_exptl_crystal_size_mid 0.1
_exptl_crystal_size_min 0.05
_refine_diff_density_max 3.434
_refine_diff_density_min -2.982
_refine_diff_density_rms 0.270
_refine_ls_extinction_method none
_refine_ls_goodness_of_fit_ref 1.140
_refine_ls_hydrogen_treatment constr
_refine_ls_matrix_type full
_refine_ls_number_parameters 334
_refine_ls_number_reflns 6856
_refine_ls_number_restraints 0
_refine_ls_restrained_S_all 1.140
_refine_ls_R_factor_all 0.0827
_refine_ls_R_factor_gt 0.0558
_refine_ls_shift/su_max 0.001
_refine_ls_shift/su_mean 0.000
_refine_ls_structure_factor_coef Fsqd
_refine_ls_weighting_details 'w=1/[\s^2^(Fo^2^)+(0.0133P)^2^+30.3202P] where P=(Fo^2^+2Fc^2^)/3'
_refine_ls_weighting_scheme calc
_refine_ls_wR_factor_gt 0.1191
_refine_ls_wR_factor_ref 0.1456
_reflns_d_resolution_high 0.768
_reflns_d_resolution_low 11.844
_reflns_Friedel_coverage 0.000
_reflns_limit_h_max 10
_reflns_limit_h_min -10
_reflns_limit_k_max 17
_reflns_limit_k_min -17
_reflns_limit_l_max 20
_reflns_limit_l_min -20
_reflns_number_gt 5518
_reflns_number_total 6856
_reflns_threshold_expression 'I > 2\s(I)'
_cod_data_source_file d4dt03304c2.cif
_cod_data_source_block mmg17-2
_cod_original_cell_volume 1499.52(10)
_cod_database_code 7717791
_shelx_shelxl_version_number 2018/3
_shelx_space_group_comment
;
The symmetry employed for this shelxl refinement is uniquely defined
by the following loop, which should always be used as a source of
symmetry information in preference to the above space-group names.
They are only intended as comments.
;
_shelx_estimated_absorpt_t_max 0.751
_shelx_estimated_absorpt_t_min 0.462
_olex2_refinement_description
;
1.a Secondary CH2 refined with riding coordinates:
 C10(H10A,H10B), C29(H29A,H29B), C30(H30A,H30B), C7(H7A,H7B), C28(H28A,H28B)
1.b Aromatic/amide H refined with riding coordinates:
 C21(H21), C20(H20), C15(H15), C14(H14), C13(H13), C17(H17)
1.c Idealised Me refined as rotating group:
 C12(H12A,H12B,H12C), C9(H9A,H9B,H9C), C11(H11A,H11B,H11C), C26(H26A,H26B,
 H26C), C8(H8A,H8B,H8C), C24(H24A,H24B,H24C), C31(H31A,H31B,H31C), C25(H25A,
 H25B,H25C), C27(H27A,H27B,H27C)
;
_olex2_submission_special_instructions 'No special instructions were received'

loop_
_space_group_symop_operation_xyz
'x, y, z'
'-x, -y, -z'

loop_
_symmetry_equiv_pos_as_xyz
x,y,z
-x,-y,-z

loop_
_atom_site_label
_atom_site_type_symbol
_atom_site_fract_x
_atom_site_fract_y
_atom_site_fract_z
_atom_site_U_iso_or_equiv
_atom_site_adp_type
_atom_site_occupancy
_atom_site_site_symmetry_order
_atom_site_calc_flag
_atom_site_refinement_flags_posn
_atom_site_refinement_flags_adp
_atom_site_refinement_flags_occupancy
_atom_site_disorder_assembly
_atom_site_disorder_group
Bi1 Bi 0.22840(5) 0.44672(3) 0.89939(3) 0.02730(11) Uani 1 1 d . . . . .
Cl1 Cl 0.5455(3) 0.5497(2) 0.89384(17) 0.0316(5) Uani 1 1 d . . . . .
Cl2 Cl -0.0861(3) 0.3430(2) 0.89001(18) 0.0337(5) Uani 1 1 d . . . . .
N1 N 0.2943(11) 0.2574(8) 0.8545(7) 0.036(2) Uani 1 1 d . . . . .
N2 N 0.1422(10) 0.5801(6) 0.8350(6) 0.0291(18) Uani 1 1 d . . . . .
C1 C 0.2149(12) 0.3672(8) 0.7421(7) 0.028(2) Uani 1 1 d . . . . .
C12 C 0.1936(14) 0.6965(8) 0.8998(7) 0.033(2) Uani 1 1 d . . . . .
H12A H 0.126907 0.712754 0.953917 0.050 Uiso 1 1 calc R U . . .
H12B H 0.173922 0.743844 0.866910 0.050 Uiso 1 1 calc R U . . .
H12C H 0.314347 0.710706 0.921951 0.050 Uiso 1 1 calc R U . . .
C9 C 0.2427(14) 0.2028(9) 0.9178(7) 0.035(2) Uani 1 1 d . . . . .
H9A H 0.309312 0.242758 0.979497 0.052 Uiso 1 1 calc R U . . .
H9B H 0.262494 0.126282 0.890701 0.052 Uiso 1 1 calc R U . . .
H9C H 0.121909 0.202934 0.925458 0.052 Uiso 1 1 calc R U . . .
C11 C -0.0443(13) 0.5554(9) 0.8107(8) 0.035(2) Uani 1 1 d . . . . .
H11A H -0.075604 0.484845 0.755792 0.052 Uiso 1 1 calc R U . . .
H11B H -0.079915 0.614589 0.795966 0.052 Uiso 1 1 calc R U . . .
H11C H -0.100572 0.550657 0.864424 0.052 Uiso 1 1 calc R U . . .
C22 C 0.2748(12) 0.1288(8) 0.2524(7) 0.029(2) Uani 1 1 d . . . . .
C23 C 0.2806(13) 0.0832(8) 0.1452(7) 0.029(2) Uani 1 1 d . . . . .
C10 C 0.2266(13) 0.5584(8) 0.7474(7) 0.030(2) Uani 1 1 d . . . . .
H10A H 0.345547 0.597831 0.763880 0.037 Uiso 1 1 calc R U . . .
H10B H 0.168224 0.587529 0.707195 0.037 Uiso 1 1 calc R U . . .
C4 C 0.2340(12) 0.2741(8) 0.5487(7) 0.028(2) Uani 1 1 d . . . . .
C21 C 0.2810(13) 0.2445(8) 0.3007(7) 0.029(2) Uani 1 1 d . . . . .
H21 H 0.293461 0.289949 0.266229 0.035 Uiso 1 1 calc R U . . .
C6 C 0.2239(13) 0.4361(8) 0.6928(7) 0.030(2) Uani 1 1 d . . . . .
C20 C 0.2596(14) 0.0662(8) 0.3042(7) 0.034(2) Uani 1 1 d . . . . .
H20 H 0.258364 -0.011036 0.272927 0.041 Uiso 1 1 calc R U . . .
C26 C 0.1290(15) 0.1114(10) 0.0993(8) 0.042(3) Uani 1 1 d . . . . .
H26A H 0.022509 0.078050 0.114052 0.064 Uiso 1 1 calc R U . . .
H26B H 0.131935 0.082056 0.030781 0.064 Uiso 1 1 calc R U . . .
H26C H 0.136691 0.191893 0.124242 0.064 Uiso 1 1 calc R U . . .
C16 C 0.2492(13) 0.2256(8) 0.4493(7) 0.029(2) Uani 1 1 d . . . . .
C3 C 0.2220(14) 0.2049(8) 0.5997(7) 0.032(2) Uani 1 1 d . . . . .
C18 C 0.2459(13) 0.1105(8) 0.4013(7) 0.030(2) Uani 1 1 d . . . . .
C19 C 0.2691(13) 0.2928(8) 0.3974(7) 0.030(2) Uani 1 1 d . . . . .
C5 C 0.2365(12) 0.3891(8) 0.5946(7) 0.029(2) Uani 1 1 d . . . . .
C8 C 0.4787(15) 0.2640(9) 0.8476(8) 0.040(2) Uani 1 1 d . . . . .
H8A H 0.512766 0.301684 0.806354 0.059 Uiso 1 1 calc R U . . .
H8B H 0.505407 0.189170 0.821360 0.059 Uiso 1 1 calc R U . . .
H8C H 0.540064 0.305604 0.910579 0.059 Uiso 1 1 calc R U . . .
C15 C 0.2267(14) 0.0437(8) 0.4548(7) 0.033(2) Uani 1 1 d . . . . .
H15 H 0.222140 -0.033927 0.423436 0.040 Uiso 1 1 calc R U . . .
C14 C 0.2556(15) 0.4554(8) 0.5402(7) 0.035(2) Uani 1 1 d . . . . .
H14 H 0.256355 0.532644 0.570458 0.042 Uiso 1 1 calc R U . . .
C2 C 0.2137(13) 0.2555(9) 0.6974(7) 0.032(2) Uani 1 1 d . . . . .
C13 C 0.2149(15) 0.0879(9) 0.5482(8) 0.038(2) Uani 1 1 d . . . . .
H13 H 0.201474 0.040740 0.581089 0.046 Uiso 1 1 calc R U . . .
C24 C 0.4426(14) 0.1365(10) 0.1204(8) 0.039(2) Uani 1 1 d . . . . .
H24A H 0.449770 0.217020 0.146918 0.058 Uiso 1 1 calc R U . . .
H24B H 0.441396 0.108742 0.051677 0.058 Uiso 1 1 calc R U . . .
H24C H 0.540903 0.118072 0.146783 0.058 Uiso 1 1 calc R U . . .
C17 C 0.2726(14) 0.4095(8) 0.4465(7) 0.033(2) Uani 1 1 d . . . . .
H17 H 0.287041 0.455614 0.412748 0.040 Uiso 1 1 calc R U . . .
C29 C 0.7483(14) 0.2040(9) 0.4667(8) 0.037(2) Uani 1 1 d . . . . .
H29A H 0.849105 0.178192 0.483814 0.044 Uiso 1 1 calc R U . . .
H29B H 0.649465 0.143976 0.452633 0.044 Uiso 1 1 calc R U . . .
C30 C 0.7748(15) 0.2251(10) 0.3792(9) 0.044(3) Uani 1 1 d . . . . .
H30A H 0.875186 0.283981 0.392831 0.053 Uiso 1 1 calc R U . . .
H30B H 0.675120 0.252346 0.362795 0.053 Uiso 1 1 calc R U . . .
C31 C 0.8005(16) 0.1241(10) 0.2957(8) 0.044(3) Uani 1 1 d . . . . .
H31A H 0.814975 0.142828 0.240927 0.066 Uiso 1 1 calc R U . . .
H31B H 0.701365 0.065488 0.281425 0.066 Uiso 1 1 calc R U . . .
H31C H 0.901894 0.098391 0.310373 0.066 Uiso 1 1 calc R U . . .
C25 C 0.2685(18) -0.0409(9) 0.1035(8) 0.048(3) Uani 1 1 d . . . . .
H25A H 0.365612 -0.060094 0.130190 0.073 Uiso 1 1 calc R U . . .
H25B H 0.268880 -0.067946 0.034879 0.073 Uiso 1 1 calc R U . . .
H25C H 0.163122 -0.075238 0.118460 0.073 Uiso 1 1 calc R U . . .
C7 C 0.2020(16) 0.1876(10) 0.7578(7) 0.042(3) Uani 1 1 d . . . . .
H7A H 0.081577 0.163435 0.763532 0.050 Uiso 1 1 calc R U . . .
H7B H 0.253362 0.120762 0.727395 0.050 Uiso 1 1 calc R U . . .
C28 C 0.7187(16) 0.3055(9) 0.5509(8) 0.044(3) Uani 1 1 d . . . . .
H28A H 0.818698 0.365071 0.566243 0.053 Uiso 1 1 calc R U . . .
H28B H 0.619363 0.332477 0.533593 0.053 Uiso 1 1 calc R U . . .
C27 C 0.6883(16) 0.2818(10) 0.6375(9) 0.050(3) Uani 1 1 d . . . . .
H27A H 0.595999 0.218402 0.621307 0.075 Uiso 1 1 calc R U . . .
H27B H 0.657265 0.346811 0.687144 0.075 Uiso 1 1 calc R U . . .
H27C H 0.791877 0.264818 0.660173 0.075 Uiso 1 1 calc R U . . .

loop_
_atom_site_aniso_label
_atom_site_aniso_U_11
_atom_site_aniso_U_22
_atom_site_aniso_U_33
_atom_site_aniso_U_23
_atom_site_aniso_U_13
_atom_site_aniso_U_12
Bi1 0.02704(18) 0.0306(2) 0.02638(18) 0.01327(14) 0.00479(12) 0.00594(13)
Cl1 0.0279(12) 0.0356(13) 0.0314(12) 0.0147(10) 0.0038(9) 0.0017(10)
Cl2 0.0341(13) 0.0364(13) 0.0354(13) 0.0189(11) 0.0087(10) 0.0061(10)
N1 0.030(5) 0.043(5) 0.045(5) 0.029(4) 0.010(4) 0.001(4)
N2 0.027(4) 0.022(4) 0.040(5) 0.012(4) 0.011(4) 0.008(3)
C1 0.029(5) 0.026(5) 0.030(5) 0.013(4) 0.002(4) 0.005(4)
C12 0.038(6) 0.032(5) 0.029(5) 0.009(4) 0.010(4) 0.011(4)
C9 0.037(6) 0.043(6) 0.032(5) 0.022(5) 0.003(4) 0.009(5)
C11 0.027(5) 0.032(5) 0.053(7) 0.021(5) 0.007(5) 0.019(4)
C22 0.028(5) 0.027(5) 0.025(5) 0.006(4) 0.000(4) 0.003(4)
C23 0.031(5) 0.020(5) 0.031(5) 0.004(4) 0.001(4) 0.004(4)
C10 0.037(5) 0.027(5) 0.032(5) 0.014(4) 0.007(4) 0.012(4)
C4 0.026(5) 0.025(5) 0.038(5) 0.016(4) 0.001(4) 0.010(4)
C21 0.036(5) 0.020(5) 0.034(5) 0.014(4) 0.002(4) 0.005(4)
C6 0.031(5) 0.026(5) 0.033(5) 0.011(4) 0.004(4) 0.008(4)
C20 0.039(6) 0.027(5) 0.033(5) 0.011(4) -0.001(4) 0.000(4)
C26 0.045(7) 0.042(6) 0.038(6) 0.014(5) -0.001(5) 0.009(5)
C16 0.031(5) 0.021(5) 0.034(5) 0.007(4) 0.001(4) 0.007(4)
C3 0.039(6) 0.028(5) 0.032(5) 0.013(4) 0.004(4) 0.007(4)
C18 0.037(6) 0.023(5) 0.032(5) 0.012(4) 0.001(4) 0.007(4)
C19 0.031(5) 0.023(5) 0.037(5) 0.013(4) 0.004(4) 0.005(4)
C5 0.029(5) 0.034(5) 0.030(5) 0.018(4) 0.002(4) 0.011(4)
C8 0.046(7) 0.041(6) 0.040(6) 0.026(5) 0.006(5) 0.006(5)
C15 0.045(6) 0.025(5) 0.028(5) 0.009(4) 0.004(4) 0.009(4)
C14 0.054(7) 0.020(5) 0.034(5) 0.013(4) 0.008(5) 0.015(4)
C2 0.035(5) 0.042(6) 0.028(5) 0.022(5) 0.004(4) 0.008(4)
C13 0.057(7) 0.027(5) 0.036(6) 0.018(5) 0.004(5) 0.006(5)
C24 0.042(6) 0.046(6) 0.036(6) 0.023(5) 0.012(5) 0.010(5)
C17 0.041(6) 0.029(5) 0.031(5) 0.013(4) 0.007(4) 0.008(4)
C29 0.038(6) 0.030(5) 0.041(6) 0.012(5) 0.007(5) 0.005(4)
C30 0.039(6) 0.039(6) 0.058(7) 0.022(6) 0.005(5) 0.011(5)
C31 0.044(7) 0.044(7) 0.043(6) 0.015(5) 0.007(5) 0.008(5)
C25 0.074(9) 0.032(6) 0.037(6) 0.011(5) 0.014(6) 0.009(6)
C7 0.048(7) 0.047(7) 0.032(6) 0.023(5) 0.003(5) -0.004(5)
C28 0.043(7) 0.034(6) 0.050(7) 0.013(5) 0.001(5) 0.003(5)
C27 0.045(7) 0.040(7) 0.046(7) 0.003(5) 0.000(5) -0.005(5)

loop_
_atom_type_symbol
_atom_type_description
_atom_type_scat_dispersion_real
_atom_type_scat_dispersion_imag
_atom_type_scat_source
C C 0.0033 0.0016 'International Tables Vol C Tables 4.2.6.8 and 6.1.1.4'
H H 0.0000 0.0000 'International Tables Vol C Tables 4.2.6.8 and 6.1.1.4'
Bi Bi -4.1077 10.2566 'International Tables Vol C Tables 4.2.6.8 and 6.1.1.4'
Cl Cl 0.1484 0.1585 'International Tables Vol C Tables 4.2.6.8 and 6.1.1.4'
N N 0.0061 0.0033 'International Tables Vol C Tables 4.2.6.8 and 6.1.1.4'

loop_
_exptl_crystal_face_index_h
_exptl_crystal_face_index_k
_exptl_crystal_face_index_l
_exptl_crystal_face_perp_dist
0 0 -1 0.0300
-3 -6 2 0.0350
2 5 -2 0.0950
0 1 6 0.0390
6 -5 1 0.0150
-6 5 -1 0.0550

loop_
_geom_angle_atom_site_label_1
_geom_angle_atom_site_label_2
_geom_angle_atom_site_label_3
_geom_angle
_geom_angle_site_symmetry_1
_geom_angle_site_symmetry_3
_geom_angle_publ_flag
Cl2 Bi1 Cl1 175.32(8) . . ?
N1 Bi1 Cl1 97.4(2) . . ?
N1 Bi1 Cl2 82.6(2) . . ?
N1 Bi1 N2 143.9(3) . . ?
N2 Bi1 Cl1 82.18(19) . . ?
N2 Bi1 Cl2 95.05(19) . . ?
C1 Bi1 Cl1 86.2(3) . . ?
C1 Bi1 Cl2 89.4(3) . . ?
C1 Bi1 N1 72.1(3) . . ?
C1 Bi1 N2 71.8(3) . . ?
C9 N1 Bi1 115.7(6) . . ?
C9 N1 C8 109.8(8) . . ?
C9 N1 C7 108.0(8) . . ?
C8 N1 Bi1 108.0(6) . . ?
C8 N1 C7 108.6(9) . . ?
C7 N1 Bi1 106.6(7) . . ?
C12 N2 Bi1 113.6(6) . . ?
C12 N2 C11 109.3(8) . . ?
C12 N2 C10 109.7(8) . . ?
C11 N2 Bi1 109.6(6) . . ?
C11 N2 C10 109.1(8) . . ?
C10 N2 Bi1 105.3(5) . . ?
C6 C1 Bi1 117.9(7) . . ?
C2 C1 Bi1 119.8(7) . . ?
C2 C1 C6 122.0(9) . . ?
N2 C12 H12A 109.5 . . ?
N2 C12 H12B 109.5 . . ?
N2 C12 H12C 109.5 . . ?
H12A C12 H12B 109.5 . . ?
H12A C12 H12C 109.5 . . ?
H12B C12 H12C 109.5 . . ?
N1 C9 H9A 109.5 . . ?
N1 C9 H9B 109.5 . . ?
N1 C9 H9C 109.5 . . ?
H9A C9 H9B 109.5 . . ?
H9A C9 H9C 109.5 . . ?
H9B C9 H9C 109.5 . . ?
N2 C11 H11A 109.5 . . ?
N2 C11 H11B 109.5 . . ?
N2 C11 H11C 109.5 . . ?
H11A C11 H11B 109.5 . . ?
H11A C11 H11C 109.5 . . ?
H11B C11 H11C 109.5 . . ?
C21 C22 C23 117.3(9) . . ?
C20 C22 C23 124.9(9) . . ?
C20 C22 C21 117.8(9) . . ?
C22 C23 C26 109.2(8) . . ?
C24 C23 C22 110.8(8) . . ?
C24 C23 C26 107.6(9) . . ?
C25 C23 C22 111.2(9) . . ?
C25 C23 C26 108.4(9) . . ?
C25 C23 C24 109.5(9) . . ?
N2 C10 H10A 109.3 . . ?
N2 C10 H10B 109.3 . . ?
N2 C10 C6 111.5(8) . . ?
H10A C10 H10B 108.0 . . ?
C6 C10 H10A 109.3 . . ?
C6 C10 H10B 109.3 . . ?
C3 C4 C16 118.9(9) . . ?
C5 C4 C16 119.7(9) . . ?
C5 C4 C3 121.4(9) . . ?
C22 C21 H21 119.3 . . ?
C19 C21 C22 121.4(9) . . ?
C19 C21 H21 119.3 . . ?
C1 C6 C10 118.7(9) . . ?
C1 C6 C5 118.7(9) . . ?
C5 C6 C10 122.6(9) . . ?
C22 C20 H20 118.5 . . ?
C22 C20 C18 123.1(9) . . ?
C18 C20 H20 118.5 . . ?
C23 C26 H26A 109.5 . . ?
C23 C26 H26B 109.5 . . ?
C23 C26 H26C 109.5 . . ?
H26A C26 H26B 109.5 . . ?
H26A C26 H26C 109.5 . . ?
H26B C26 H26C 109.5 . . ?
C18 C16 C4 121.0(9) . . ?
C18 C16 C19 118.7(9) . . ?
C19 C16 C4 120.3(8) . . ?
C4 C3 C13 118.5(9) . . ?
C2 C3 C4 117.5(9) . . ?
C2 C3 C13 123.9(9) . . ?
C20 C18 C16 119.3(9) . . ?
C20 C18 C15 122.6(9) . . ?
C16 C18 C15 118.1(9) . . ?
C21 C19 C16 119.7(9) . . ?
C21 C19 C17 121.9(9) . . ?
C16 C19 C17 118.4(9) . . ?
C4 C5 C6 119.2(9) . . ?
C4 C5 C14 118.9(9) . . ?
C6 C5 C14 121.9(9) . . ?
N1 C8 H8A 109.5 . . ?
N1 C8 H8B 109.5 . . ?
N1 C8 H8C 109.5 . . ?
H8A C8 H8B 109.5 . . ?
H8A C8 H8C 109.5 . . ?
H8B C8 H8C 109.5 . . ?
C18 C15 H15 119.1 . . ?
C13 C15 C18 121.7(9) . . ?
C13 C15 H15 119.1 . . ?
C5 C14 H14 119.4 . . ?
C17 C14 C5 121.2(9) . . ?
C17 C14 H14 119.4 . . ?
C1 C2 C3 121.2(9) . . ?
C1 C2 C7 117.8(9) . . ?
C3 C2 C7 121.0(10) . . ?
C3 C13 H13 119.2 . . ?
C15 C13 C3 121.7(10) . . ?
C15 C13 H13 119.2 . . ?
C23 C24 H24A 109.5 . . ?
C23 C24 H24B 109.5 . . ?
C23 C24 H24C 109.5 . . ?
H24A C24 H24B 109.5 . . ?
H24A C24 H24C 109.5 . . ?
H24B C24 H24C 109.5 . . ?
C19 C17 H17 119.3 . . ?
C14 C17 C19 121.5(9) . . ?
C14 C17 H17 119.3 . . ?
H29A C29 H29B 107.7 . . ?
C30 C29 H29A 108.9 . . ?
C30 C29 H29B 108.9 . . ?
C30 C29 C28 113.6(9) . . ?
C28 C29 H29A 108.9 . . ?
C28 C29 H29B 108.9 . . ?
C29 C30 H30A 108.9 . . ?
C29 C30 H30B 108.9 . . ?
C29 C30 C31 113.4(10) . . ?
H30A C30 H30B 107.7 . . ?
C31 C30 H30A 108.9 . . ?
C31 C30 H30B 108.9 . . ?
C30 C31 H31A 109.5 . . ?
C30 C31 H31B 109.5 . . ?
C30 C31 H31C 109.5 . . ?
H31A C31 H31B 109.5 . . ?
H31A C31 H31C 109.5 . . ?
H31B C31 H31C 109.5 . . ?
C23 C25 H25A 109.5 . . ?
C23 C25 H25B 109.5 . . ?
C23 C25 H25C 109.5 . . ?
H25A C25 H25B 109.5 . . ?
H25A C25 H25C 109.5 . . ?
H25B C25 H25C 109.5 . . ?
N1 C7 C2 109.4(9) . . ?
N1 C7 H7A 109.8 . . ?
N1 C7 H7B 109.8 . . ?
C2 C7 H7A 109.8 . . ?
C2 C7 H7B 109.8 . . ?
H7A C7 H7B 108.2 . . ?
C29 C28 H28A 109.1 . . ?
C29 C28 H28B 109.1 . . ?
H28A C28 H28B 107.8 . . ?
C27 C28 C29 112.7(10) . . ?
C27 C28 H28A 109.1 . . ?
C27 C28 H28B 109.1 . . ?
C28 C27 H27A 109.5 . . ?
C28 C27 H27B 109.5 . . ?
C28 C27 H27C 109.5 . . ?
H27A C27 H27B 109.5 . . ?
H27A C27 H27C 109.5 . . ?
H27B C27 H27C 109.5 . . ?

loop_
_geom_bond_atom_site_label_1
_geom_bond_atom_site_label_2
_geom_bond_distance
_geom_bond_site_symmetry_2
_geom_bond_publ_flag
Bi1 Cl1 2.726(2) . ?
Bi1 Cl2 2.660(3) . ?
Bi1 N1 2.489(9) . ?
Bi1 N2 2.519(8) . ?
Bi1 C1 2.235(10) . ?
N1 C9 1.472(13) . ?
N1 C8 1.478(14) . ?
N1 C7 1.508(14) . ?
N2 C12 1.466(12) . ?
N2 C11 1.483(13) . ?
N2 C10 1.484(12) . ?
C1 C6 1.403(13) . ?
C1 C2 1.374(14) . ?
C12 H12A 0.9800 . ?
C12 H12B 0.9800 . ?
C12 H12C 0.9800 . ?
C9 H9A 0.9800 . ?
C9 H9B 0.9800 . ?
C9 H9C 0.9800 . ?
C11 H11A 0.9800 . ?
C11 H11B 0.9800 . ?
C11 H11C 0.9800 . ?
C22 C23 1.534(13) . ?
C22 C21 1.420(13) . ?
C22 C20 1.363(14) . ?
C23 C26 1.550(15) . ?
C23 C24 1.522(14) . ?
C23 C25 1.510(14) . ?
C10 H10A 0.9900 . ?
C10 H10B 0.9900 . ?
C10 C6 1.512(13) . ?
C4 C16 1.436(14) . ?
C4 C3 1.427(13) . ?
C4 C5 1.413(13) . ?
C21 H21 0.9500 . ?
C21 C19 1.393(14) . ?
C6 C5 1.414(13) . ?
C20 H20 0.9500 . ?
C20 C18 1.399(14) . ?
C26 H26A 0.9800 . ?
C26 H26B 0.9800 . ?
C26 H26C 0.9800 . ?
C16 C18 1.416(13) . ?
C16 C19 1.418(14) . ?
C3 C2 1.403(14) . ?
C3 C13 1.439(14) . ?
C18 C15 1.433(14) . ?
C19 C17 1.435(13) . ?
C5 C14 1.439(13) . ?
C8 H8A 0.9800 . ?
C8 H8B 0.9800 . ?
C8 H8C 0.9800 . ?
C15 H15 0.9500 . ?
C15 C13 1.345(14) . ?
C14 H14 0.9500 . ?
C14 C17 1.357(14) . ?
C2 C7 1.534(14) . ?
C13 H13 0.9500 . ?
C24 H24A 0.9800 . ?
C24 H24B 0.9800 . ?
C24 H24C 0.9800 . ?
C17 H17 0.9500 . ?
C29 H29A 0.9900 . ?
C29 H29B 0.9900 . ?
C29 C30 1.504(16) . ?
C29 C28 1.525(15) . ?
C30 H30A 0.9900 . ?
C30 H30B 0.9900 . ?
C30 C31 1.505(16) . ?
C31 H31A 0.9800 . ?
C31 H31B 0.9800 . ?
C31 H31C 0.9800 . ?
C25 H25A 0.9800 . ?
C25 H25B 0.9800 . ?
C25 H25C 0.9800 . ?
C7 H7A 0.9900 . ?
C7 H7B 0.9900 . ?
C28 H28A 0.9900 . ?
C28 H28B 0.9900 . ?
C28 C27 1.515(17) . ?
C27 H27A 0.9800 . ?
C27 H27B 0.9800 . ?
C27 H27C 0.9800 . ?

loop_
_geom_torsion_atom_site_label_1
_geom_torsion_atom_site_label_2
_geom_torsion_atom_site_label_3
_geom_torsion_atom_site_label_4
_geom_torsion
_geom_torsion_site_symmetry_1
_geom_torsion_site_symmetry_2
_geom_torsion_site_symmetry_3
_geom_torsion_site_symmetry_4
_geom_torsion_publ_flag
Bi1 N1 C7 C2 39.9(10) . . . . ?
Bi1 N2 C10 C6 39.2(9) . . . . ?
Bi1 C1 C6 C10 -5.3(12) . . . . ?
Bi1 C1 C6 C5 172.4(7) . . . . ?
Bi1 C1 C2 C3 -173.7(8) . . . . ?
Bi1 C1 C2 C7 6.6(13) . . . . ?
N2 C10 C6 C1 -26.3(13) . . . . ?
N2 C10 C6 C5 156.1(9) . . . . ?
C1 C6 C5 C4 2.1(14) . . . . ?
C1 C6 C5 C14 -176.5(10) . . . . ?
C1 C2 C7 N1 -33.6(14) . . . . ?
C12 N2 C10 C6 161.8(8) . . . . ?
C9 N1 C7 C2 164.8(9) . . . . ?
C11 N2 C10 C6 -78.4(10) . . . . ?
C22 C21 C19 C16 -0.4(15) . . . . ?
C22 C21 C19 C17 -179.0(10) . . . . ?
C22 C20 C18 C16 -0.6(16) . . . . ?
C22 C20 C18 C15 178.7(10) . . . . ?
C23 C22 C21 C19 177.2(9) . . . . ?
C23 C22 C20 C18 -176.5(10) . . . . ?
C10 C6 C5 C4 179.6(9) . . . . ?
C10 C6 C5 C14 1.1(16) . . . . ?
C4 C16 C18 C20 179.5(9) . . . . ?
C4 C16 C18 C15 0.1(15) . . . . ?
C4 C16 C19 C21 -179.0(9) . . . . ?
C4 C16 C19 C17 -0.4(15) . . . . ?
C4 C3 C2 C1 0.8(16) . . . . ?
C4 C3 C2 C7 -179.5(10) . . . . ?
C4 C3 C13 C15 2.9(17) . . . . ?
C4 C5 C14 C17 -0.6(16) . . . . ?
C21 C22 C23 C26 -59.0(12) . . . . ?
C21 C22 C23 C24 59.4(12) . . . . ?
C21 C22 C23 C25 -178.5(10) . . . . ?
C21 C22 C20 C18 1.6(16) . . . . ?
C21 C19 C17 C14 177.9(10) . . . . ?
C6 C1 C2 C3 0.3(16) . . . . ?
C6 C1 C2 C7 -179.5(10) . . . . ?
C6 C5 C14 C17 178.0(10) . . . . ?
C20 C22 C23 C26 119.2(11) . . . . ?
C20 C22 C23 C24 -122.5(11) . . . . ?
C20 C22 C23 C25 -0.4(15) . . . . ?
C20 C22 C21 C19 -1.1(15) . . . . ?
C20 C18 C15 C13 179.5(11) . . . . ?
C16 C4 C3 C2 177.7(9) . . . . ?
C16 C4 C3 C13 -3.9(15) . . . . ?
C16 C4 C5 C6 -179.1(9) . . . . ?
C16 C4 C5 C14 -0.5(14) . . . . ?
C16 C18 C15 C13 -1.1(16) . . . . ?
C16 C19 C17 C14 -0.7(16) . . . . ?
C3 C4 C16 C18 2.4(15) . . . . ?
C3 C4 C16 C19 -177.2(9) . . . . ?
C3 C4 C5 C6 -1.1(15) . . . . ?
C3 C4 C5 C14 177.6(10) . . . . ?
C3 C2 C7 N1 146.7(10) . . . . ?
C18 C16 C19 C21 1.4(15) . . . . ?
C18 C16 C19 C17 -179.9(9) . . . . ?
C18 C15 C13 C3 -0.4(18) . . . . ?
C19 C16 C18 C20 -1.0(15) . . . . ?
C19 C16 C18 C15 179.7(10) . . . . ?
C5 C4 C16 C18 -179.5(9) . . . . ?
C5 C4 C16 C19 0.9(15) . . . . ?
C5 C4 C3 C2 -0.3(15) . . . . ?
C5 C4 C3 C13 178.1(10) . . . . ?
C5 C14 C17 C19 1.1(17) . . . . ?
C8 N1 C7 C2 -76.3(11) . . . . ?
C2 C1 C6 C10 -179.4(10) . . . . ?
C2 C1 C6 C5 -1.7(15) . . . . ?
C2 C3 C13 C15 -178.7(11) . . . . ?
C13 C3 C2 C1 -177.6(11) . . . . ?
C13 C3 C2 C7 2.1(17) . . . . ?
C30 C29 C28 C27 178.7(10) . . . . ?
C28 C29 C30 C31 -178.8(10) . . . . ?
